data_4314877
loop_
_publ_author_name
'Michael J. Rose'
'Nolan M. Betterley'
'Allen G. Oliver'
'Pradip K. Mascharak'

_publ_contact_author_address
;
Department of Chemistry and Biochemistry,
University of California, Santa Cruz,
1156 High Street,
Santa Cruz, CA 95064
USA
;
_publ_contact_author_email pradip@chemsitry.ucsc.edu
_publ_contact_author_fax '+1 831 459 2935'
_publ_contact_author_name 'Pradip Mascharak'
_publ_contact_author_phone '+1 831 459 4251'
_publ_section_title
;
 Binding of Nitric Oxide to a Synthetic Model of Iron-Containing Nitrile
 Hydratase (Fe-NHase) and Its Photorelease: Relevance to Photoregulation
 of Fe-NHase by NO
;
_journal_name_full 'Inorganic Chemistry'
_journal_page_first 1854
_journal_page_last 1864
_journal_paper_doi 10.1021/ic902220a
_journal_volume 49
_journal_year 2010
_chemical_formula_moiety 'C20 H10 N2 O2 Cl3 Fe S2, 2(C8H20 N), 0.5(C7 H8)'
_chemical_formula_sum 'C39.5 H54 Cl3 Fe N4 O2 S2'
_chemical_formula_weight 843.19
_chemical_name_systematic
; 
 ? 
;
_space_group_IT_number 14
_symmetry_cell_setting monoclinic
_symmetry_space_group_name_Hall '-P 2ybc'
_symmetry_space_group_name_H-M 'P 1 21/c 1'
_atom_sites_solution_hydrogens geom
_atom_sites_solution_primary direct
_atom_sites_solution_secondary difmap
_audit_creation_method SHELXL-97
_cell_angle_alpha 90.00
_cell_angle_beta 109.246(2)
_cell_angle_gamma 90.00
_cell_formula_units_Z 4
_cell_length_a 13.7465(17)
_cell_length_b 16.541(2)
_cell_length_c 19.160(2)
_cell_measurement_reflns_used 9042
_cell_measurement_temperature 150(2)
_cell_measurement_theta_max 27.42
_cell_measurement_theta_min 2.25
_cell_volume 4113.1(8)
_computing_cell_refinement 'Bruker SAINT v7.34'
_computing_data_collection 'Bruker APEX-II v2.1-4'
_computing_data_reduction 'Bruker SAINT v7.34'
_computing_structure_refinement 'SHELXL-97 (Sheldrick, 1997)'
_computing_structure_solution 'SHELXS-97 (Sheldrick, 1990)'
_diffrn_ambient_temperature 153(2)
_diffrn_detector_area_resol_mean 83.33
_diffrn_measured_fraction_theta_full 0.997
_diffrn_measured_fraction_theta_max 0.997
_diffrn_measurement_device_type 'Bruker APEX-II'
_diffrn_measurement_method \w/2\q-scans
_diffrn_radiation_monochromator graphite
_diffrn_radiation_source 'fine-focus sealed tube'
_diffrn_radiation_type MoK\a
_diffrn_radiation_wavelength 0.71073
_diffrn_reflns_av_R_equivalents 0.0403
_diffrn_reflns_av_sigmaI/netI 0.0380
_diffrn_reflns_limit_h_max 18
_diffrn_reflns_limit_h_min -18
_diffrn_reflns_limit_k_max 22
_diffrn_reflns_limit_k_min -22
_diffrn_reflns_limit_l_max 25
_diffrn_reflns_limit_l_min -25
_diffrn_reflns_number 41826
_diffrn_reflns_theta_full 28.30
_diffrn_reflns_theta_max 28.30
_diffrn_reflns_theta_min 1.99
_exptl_absorpt_coefficient_mu 0.702
_exptl_absorpt_correction_T_max 0.75
_exptl_absorpt_correction_T_min 0.68
_exptl_absorpt_correction_type empirical
_exptl_absorpt_process_details 'SADABS, 2007'
_exptl_crystal_colour red
_exptl_crystal_density_diffrn 1.362
_exptl_crystal_density_method 'not measured'
_exptl_crystal_description block
_exptl_crystal_F_000 1776
_exptl_crystal_size_max 0.19
_exptl_crystal_size_mid 0.14
_exptl_crystal_size_min 0.13
_refine_diff_density_max 0.381
_refine_diff_density_min -0.385
_refine_diff_density_rms 0.058
_refine_ls_extinction_method none
_refine_ls_goodness_of_fit_ref 1.031
_refine_ls_hydrogen_treatment constr
_refine_ls_matrix_type full
_refine_ls_number_parameters 478
_refine_ls_number_reflns 10199
_refine_ls_number_restraints 0
_refine_ls_restrained_S_all 1.031
_refine_ls_R_factor_all 0.0505
_refine_ls_R_factor_gt 0.0345
_refine_ls_shift/su_max 0.001
_refine_ls_shift/su_mean 0.000
_refine_ls_structure_factor_coef Fsqd
_refine_ls_weighting_details 'calc w=1/[\s^2^(Fo^2^)+(0.0354P)^2^+1.4084P] where P=(Fo^2^+2Fc^2^)/3'
_refine_ls_weighting_scheme calc
_refine_ls_wR_factor_gt 0.0772
_refine_ls_wR_factor_ref 0.0847
_reflns_number_gt 7942
_reflns_number_total 10199
_reflns_threshold_expression >2sigma(I)
_cod_data_source_file ic902220a_si_002_1.cif
_cod_data_source_block xsc07086
_cod_original_cell_volume 4113.3(9)
_cod_original_sg_symbol_H-M 'P 21/c'
_cod_original_formula_sum 'C39.50 H54 Cl3 Fe N4 O2 S2'
_cod_database_code 4314877

loop_
_symmetry_equiv_pos_as_xyz
'x, y, z'
'-x, y+1/2, -z+1/2'
'-x, -y, -z'
'x, -y-1/2, z-1/2'

loop_
_atom_site_label
_atom_site_type_symbol
_atom_site_fract_x
_atom_site_fract_y
_atom_site_fract_z
_atom_site_U_iso_or_equiv
_atom_site_adp_type
_atom_site_occupancy
_atom_site_symmetry_multiplicity
_atom_site_calc_flag
_atom_site_refinement_flags
_atom_site_disorder_assembly
_atom_site_disorder_group
Fe1 Fe 0.260272(17) 0.331134(14) 0.169542(13) 0.01647(6) Uani 1 1 d . . .
Cl1 Cl 0.76673(3) 0.33243(4) 0.38048(3) 0.03848(13) Uani 1 1 d . . .
Cl2 Cl 0.64808(4) 0.31105(4) 0.49663(3) 0.04201(14) Uani 1 1 d . . .
Cl3 Cl 0.18448(3) 0.45878(2) 0.13734(2) 0.02457(10) Uani 1 1 d . . .
S1 S 0.23188(3) 0.26541(3) 0.06381(2) 0.02280(10) Uani 1 1 d . . .
S2 S 0.13467(3) 0.25087(3) 0.17855(3) 0.02299(10) Uani 1 1 d . . .
O1 O 0.52535(9) 0.42267(8) 0.14429(7) 0.0275(3) Uani 1 1 d . . .
O2 O 0.29556(9) 0.42103(8) 0.37049(7) 0.0273(3) Uani 1 1 d . . .
N1 N 0.40653(10) 0.35140(8) 0.17937(8) 0.0169(3) Uani 1 1 d . . .
N2 N 0.31162(10) 0.34222(8) 0.27676(8) 0.0181(3) Uani 1 1 d . . .
N3 N 0.14451(11) 0.55601(9) -0.10595(8) 0.0231(3) Uani 1 1 d . . .
N4 N 0.52821(11) 0.09690(8) 0.19635(8) 0.0233(3) Uani 1 1 d . . .
C1 C 0.30858(13) 0.31010(10) 0.01730(9) 0.0199(3) Uani 1 1 d . . .
C2 C 0.27839(14) 0.29208(11) -0.05853(10) 0.0249(4) Uani 1 1 d . . .
H2A H 0.2241 0.2545 -0.0787 0.030 Uiso 1 1 calc R . .
C3 C 0.32492(15) 0.32719(11) -0.10452(10) 0.0287(4) Uani 1 1 d . . .
H3A H 0.3029 0.3138 -0.1556 0.034 Uiso 1 1 calc R . .
C4 C 0.40450(15) 0.38243(12) -0.07577(10) 0.0296(4) Uani 1 1 d . . .
H4A H 0.4355 0.4087 -0.1072 0.036 Uiso 1 1 calc R . .
C5 C 0.43764(14) 0.39844(11) -0.00096(10) 0.0261(4) Uani 1 1 d . . .
H5A H 0.4934 0.4349 0.0186 0.031 Uiso 1 1 calc R . .
C6 C 0.39229(13) 0.36297(10) 0.04738(9) 0.0200(3) Uani 1 1 d . . .
C7 C 0.44515(12) 0.38161(10) 0.12784(9) 0.0197(3) Uani 1 1 d . . .
C8 C 0.47124(12) 0.35001(9) 0.25406(9) 0.0165(3) Uani 1 1 d . . .
C9 C 0.57902(12) 0.34731(10) 0.27872(10) 0.0199(3) Uani 1 1 d . . .
H9A H 0.6151 0.3533 0.2444 0.024 Uiso 1 1 calc R . .
C10 C 0.63321(13) 0.33594(10) 0.35305(10) 0.0229(4) Uani 1 1 d . . .
C11 C 0.58159(13) 0.32748(11) 0.40350(10) 0.0228(4) Uani 1 1 d . . .
C12 C 0.47528(13) 0.33181(10) 0.38048(9) 0.0206(3) Uani 1 1 d . . .
H12A H 0.4401 0.3267 0.4154 0.025 Uiso 1 1 calc R . .
C13 C 0.41977(12) 0.34363(9) 0.30588(9) 0.0171(3) Uani 1 1 d . . .
C14 C 0.25729(12) 0.37379(10) 0.31865(9) 0.0200(3) Uani 1 1 d . . .
C15 C 0.14925(13) 0.34412(10) 0.30461(10) 0.0207(4) Uani 1 1 d . . .
C16 C 0.10287(14) 0.37096(12) 0.35570(10) 0.0275(4) Uani 1 1 d . . .
H16A H 0.1345 0.4135 0.3887 0.033 Uiso 1 1 calc R . .
C17 C 0.01281(14) 0.33746(13) 0.35951(11) 0.0341(5) Uani 1 1 d . . .
H17A H -0.0178 0.3573 0.3939 0.041 Uiso 1 1 calc R . .
C18 C -0.03212(14) 0.27445(13) 0.31233(12) 0.0333(5) Uani 1 1 d . . .
H18A H -0.0920 0.2488 0.3162 0.040 Uiso 1 1 calc R . .
C19 C 0.00950(13) 0.24868(11) 0.25983(11) 0.0269(4) Uani 1 1 d . . .
H19A H -0.0231 0.2061 0.2272 0.032 Uiso 1 1 calc R . .
C20 C 0.09929(13) 0.28414(10) 0.25361(10) 0.0213(4) Uani 1 1 d . . .
C21 C 0.08344(15) 0.53884(12) -0.18643(10) 0.0308(4) Uani 1 1 d . . .
H21A H 0.0147 0.5180 -0.1892 0.037 Uiso 1 1 calc R . .
H21B H 0.0728 0.5904 -0.2141 0.037 Uiso 1 1 calc R . .
C22 C 0.13274(19) 0.47907(14) -0.22428(12) 0.0471(6) Uani 1 1 d . . .
H22A H 0.0876 0.4709 -0.2754 0.071 Uiso 1 1 calc R . .
H22B H 0.1431 0.4274 -0.1978 0.071 Uiso 1 1 calc R . .
H22C H 0.1994 0.5002 -0.2242 0.071 Uiso 1 1 calc R . .
C23 C 0.16049(14) 0.47944(11) -0.05948(11) 0.0271(4) Uani 1 1 d . . .
H23A H 0.2103 0.4445 -0.0727 0.033 Uiso 1 1 calc R . .
H23B H 0.1921 0.4946 -0.0068 0.033 Uiso 1 1 calc R . .
C24 C 0.06452(15) 0.43059(12) -0.06754(12) 0.0360(5) Uani 1 1 d . . .
H24A H 0.0816 0.3856 -0.0323 0.054 Uiso 1 1 calc R . .
H24B H 0.0370 0.4093 -0.1180 0.054 Uiso 1 1 calc R . .
H24C H 0.0127 0.4652 -0.0576 0.054 Uiso 1 1 calc R . .
C25 C 0.08124(13) 0.61752(11) -0.08029(11) 0.0261(4) Uani 1 1 d . . .
H25A H 0.0669 0.6641 -0.1147 0.031 Uiso 1 1 calc R . .
H25B H 0.0142 0.5926 -0.0841 0.031 Uiso 1 1 calc R . .
C26 C 0.12985(16) 0.64904(13) -0.00246(12) 0.0349(5) Uani 1 1 d . . .
H26A H 0.0829 0.6875 0.0089 0.052 Uiso 1 1 calc R . .
H26B H 0.1949 0.6762 0.0017 0.052 Uiso 1 1 calc R . .
H26C H 0.1433 0.6038 0.0325 0.052 Uiso 1 1 calc R . .
C27 C 0.25083(13) 0.58781(11) -0.09709(11) 0.0284(4) Uani 1 1 d . . .
H27A H 0.2894 0.5455 -0.1135 0.034 Uiso 1 1 calc R . .
H27B H 0.2874 0.5977 -0.0439 0.034 Uiso 1 1 calc R . .
C28 C 0.25304(16) 0.66472(12) -0.13924(12) 0.0344(5) Uani 1 1 d . . .
H28A H 0.3247 0.6815 -0.1296 0.052 Uiso 1 1 calc R . .
H28B H 0.2158 0.7074 -0.1231 0.052 Uiso 1 1 calc R . .
H28C H 0.2201 0.6551 -0.1923 0.052 Uiso 1 1 calc R . .
C29 C 0.43446(15) 0.14331(11) 0.19939(12) 0.0313(4) Uani 1 1 d . . .
H29A H 0.4565 0.1814 0.2416 0.038 Uiso 1 1 calc R . .
H29B H 0.4073 0.1758 0.1537 0.038 Uiso 1 1 calc R . .
C30 C 0.34849(15) 0.09168(13) 0.20727(12) 0.0360(5) Uani 1 1 d . . .
H30A H 0.2933 0.1265 0.2120 0.054 Uiso 1 1 calc R . .
H30B H 0.3748 0.0577 0.2514 0.054 Uiso 1 1 calc R . .
H30C H 0.3214 0.0573 0.1635 0.054 Uiso 1 1 calc R . .
C31 C 0.60313(16) 0.15683(11) 0.18320(12) 0.0332(5) Uani 1 1 d . . .
H31A H 0.6161 0.1999 0.2210 0.040 Uiso 1 1 calc R . .
H31B H 0.5707 0.1824 0.1343 0.040 Uiso 1 1 calc R . .
C32 C 0.70551(16) 0.12089(13) 0.18556(13) 0.0401(5) Uani 1 1 d . . .
H32A H 0.7489 0.1633 0.1755 0.060 Uiso 1 1 calc R . .
H32B H 0.6938 0.0783 0.1481 0.060 Uiso 1 1 calc R . .
H32C H 0.7401 0.0979 0.2346 0.060 Uiso 1 1 calc R . .
C33 C 0.57779(14) 0.05159(11) 0.26852(10) 0.0260(4) Uani 1 1 d . . .
H33A H 0.5257 0.0151 0.2770 0.031 Uiso 1 1 calc R . .
H33B H 0.6341 0.0174 0.2632 0.031 Uiso 1 1 calc R . .
C34 C 0.62125(16) 0.10494(13) 0.33588(11) 0.0351(5) Uani 1 1 d . . .
H34A H 0.6459 0.0711 0.3803 0.053 Uiso 1 1 calc R . .
H34B H 0.5673 0.1414 0.3402 0.053 Uiso 1 1 calc R . .
H34C H 0.6786 0.1368 0.3308 0.053 Uiso 1 1 calc R . .
C35 C 0.49686(14) 0.03419(11) 0.13511(10) 0.0254(4) Uani 1 1 d . . .
H35A H 0.5598 0.0068 0.1328 0.030 Uiso 1 1 calc R . .
H35B H 0.4537 -0.0071 0.1482 0.030 Uiso 1 1 calc R . .
C36 C 0.43815(17) 0.06693(13) 0.05894(11) 0.0379(5) Uani 1 1 d . . .
H36A H 0.4175 0.0220 0.0237 0.057 Uiso 1 1 calc R . .
H36B H 0.4824 0.1042 0.0432 0.057 Uiso 1 1 calc R . .
H36C H 0.3767 0.0957 0.0606 0.057 Uiso 1 1 calc R . .
C37 C 0.0580(2) 0.44313(18) 0.54811(15) 0.0628(8) Uani 1 1 d . . .
H37 H 0.0979 0.4038 0.5815 0.075 Uiso 1 1 calc R . .
C38 C 0.1034(2) 0.49197(19) 0.51135(15) 0.0636(8) Uani 1 1 d . . .
H38 H 0.1750 0.4866 0.5190 0.076 Uiso 1 1 calc R . .
C39 C 0.0463(2) 0.54994(18) 0.46250(14) 0.0598(7) Uani 1 1 d . . .
C40 C 0.0890(4) 0.5960(3) 0.4243(3) 0.0565(14) Uani 0.50 1 d P . .
H40A H 0.1497 0.6230 0.4581 0.068 Uiso 0.50 1 calc PR . .
H40B H 0.0392 0.6367 0.3969 0.068 Uiso 0.50 1 calc PR . .
H40C H 0.1097 0.5624 0.3894 0.068 Uiso 0.50 1 calc PR . .

loop_
_atom_site_aniso_label
_atom_site_aniso_U_11
_atom_site_aniso_U_22
_atom_site_aniso_U_33
_atom_site_aniso_U_23
_atom_site_aniso_U_13
_atom_site_aniso_U_12
Fe1 0.01464(11) 0.01784(12) 0.01659(12) 0.00020(9) 0.00469(9) -0.00020(9)
Cl1 0.0146(2) 0.0644(3) 0.0334(3) -0.0035(2) 0.00381(19) 0.0040(2)
Cl2 0.0268(2) 0.0751(4) 0.0192(2) 0.0038(2) 0.00089(19) 0.0144(2)
Cl3 0.0205(2) 0.0208(2) 0.0291(2) 0.00317(17) 0.00372(17) 0.00164(15)
S1 0.0259(2) 0.0240(2) 0.0186(2) -0.00293(17) 0.00743(18) -0.00626(17)
S2 0.0210(2) 0.0226(2) 0.0282(2) -0.00421(18) 0.01191(18) -0.00433(16)
O1 0.0248(6) 0.0337(7) 0.0259(7) 0.0003(6) 0.0107(5) -0.0095(5)
O2 0.0236(6) 0.0316(7) 0.0287(7) -0.0093(6) 0.0112(6) -0.0014(5)
N1 0.0159(6) 0.0186(7) 0.0166(7) -0.0005(5) 0.0062(6) -0.0008(5)
N2 0.0154(6) 0.0228(7) 0.0170(7) 0.0011(6) 0.0065(6) 0.0006(5)
N3 0.0208(7) 0.0226(7) 0.0246(8) 0.0024(6) 0.0057(6) 0.0027(6)
N4 0.0258(8) 0.0164(7) 0.0274(8) 0.0025(6) 0.0084(6) 0.0027(6)
C1 0.0238(8) 0.0173(8) 0.0199(9) 0.0012(6) 0.0091(7) 0.0046(6)
C2 0.0308(9) 0.0220(9) 0.0222(9) -0.0036(7) 0.0092(8) 0.0012(7)
C3 0.0363(10) 0.0320(10) 0.0199(9) -0.0019(8) 0.0120(8) 0.0085(8)
C4 0.0337(10) 0.0365(10) 0.0244(10) 0.0063(8) 0.0174(8) 0.0057(8)
C5 0.0242(9) 0.0315(10) 0.0240(9) 0.0025(8) 0.0098(8) 0.0011(7)
C6 0.0213(8) 0.0206(8) 0.0199(9) 0.0006(7) 0.0094(7) 0.0044(6)
C7 0.0196(8) 0.0180(8) 0.0223(9) -0.0001(7) 0.0081(7) 0.0014(6)
C8 0.0173(8) 0.0141(7) 0.0178(8) -0.0021(6) 0.0056(7) 0.0006(6)
C9 0.0174(8) 0.0209(8) 0.0228(9) -0.0036(7) 0.0086(7) -0.0002(6)
C10 0.0152(8) 0.0254(9) 0.0261(9) -0.0031(7) 0.0040(7) 0.0021(6)
C11 0.0208(8) 0.0276(9) 0.0168(8) -0.0004(7) 0.0017(7) 0.0035(7)
C12 0.0196(8) 0.0235(8) 0.0195(9) 0.0006(7) 0.0074(7) 0.0010(7)
C13 0.0166(7) 0.0147(7) 0.0199(8) -0.0015(6) 0.0059(7) -0.0004(6)
C14 0.0188(8) 0.0214(8) 0.0200(9) 0.0041(7) 0.0068(7) 0.0027(6)
C15 0.0177(8) 0.0254(9) 0.0207(9) 0.0049(7) 0.0083(7) 0.0036(6)
C16 0.0227(9) 0.0354(10) 0.0253(10) -0.0008(8) 0.0092(8) 0.0036(8)
C17 0.0225(9) 0.0536(13) 0.0303(11) -0.0005(9) 0.0143(8) 0.0046(9)
C18 0.0213(9) 0.0448(12) 0.0390(12) 0.0080(9) 0.0172(9) 0.0001(8)
C19 0.0211(9) 0.0281(9) 0.0326(10) 0.0031(8) 0.0104(8) -0.0004(7)
C20 0.0186(8) 0.0228(8) 0.0241(9) 0.0063(7) 0.0093(7) 0.0045(7)
C21 0.0326(10) 0.0322(10) 0.0227(10) 0.0033(8) 0.0026(8) 0.0001(8)
C22 0.0597(15) 0.0465(13) 0.0332(12) -0.0083(10) 0.0128(11) 0.0059(11)
C23 0.0248(9) 0.0251(9) 0.0292(10) 0.0072(8) 0.0056(8) 0.0064(7)
C24 0.0328(10) 0.0291(10) 0.0450(13) 0.0112(9) 0.0114(10) 0.0009(8)
C25 0.0211(8) 0.0245(9) 0.0326(10) 0.0028(8) 0.0089(8) 0.0027(7)
C26 0.0342(11) 0.0353(11) 0.0388(12) -0.0057(9) 0.0168(9) -0.0053(9)
C27 0.0198(8) 0.0333(10) 0.0333(11) 0.0038(8) 0.0102(8) 0.0005(7)
C28 0.0313(10) 0.0358(11) 0.0399(12) 0.0029(9) 0.0171(9) -0.0036(8)
C29 0.0335(10) 0.0241(9) 0.0352(11) 0.0011(8) 0.0100(9) 0.0117(8)
C30 0.0292(10) 0.0434(12) 0.0375(12) 0.0021(9) 0.0138(9) 0.0128(9)
C31 0.0380(11) 0.0222(9) 0.0395(12) 0.0070(8) 0.0126(9) -0.0046(8)
C32 0.0350(11) 0.0380(12) 0.0505(14) 0.0072(10) 0.0183(10) -0.0085(9)
C33 0.0264(9) 0.0224(9) 0.0275(10) 0.0049(7) 0.0066(8) 0.0040(7)
C34 0.0338(11) 0.0389(11) 0.0311(11) -0.0026(9) 0.0089(9) 0.0001(9)
C35 0.0261(9) 0.0233(9) 0.0277(10) -0.0017(7) 0.0104(8) 0.0005(7)
C36 0.0413(12) 0.0431(12) 0.0289(11) 0.0009(9) 0.0109(9) 0.0005(10)
C37 0.0718(19) 0.0645(18) 0.0414(15) -0.0084(13) 0.0044(14) 0.0216(15)
C38 0.0564(16) 0.083(2) 0.0428(15) -0.0195(15) 0.0054(13) 0.0185(15)
C39 0.075(2) 0.0658(18) 0.0363(14) -0.0158(13) 0.0157(14) -0.0060(15)
C40 0.059(3) 0.059(3) 0.041(3) 0.003(2) 0.002(2) -0.015(3)

loop_
_atom_type_symbol
_atom_type_description
_atom_type_scat_dispersion_real
_atom_type_scat_dispersion_imag
_atom_type_scat_source
C C 0.0033 0.0016 'International Tables Vol C Tables 4.2.6.8 and 6.1.1.4'
H H 0.0000 0.0000 'International Tables Vol C Tables 4.2.6.8 and 6.1.1.4'
N N 0.0061 0.0033 'International Tables Vol C Tables 4.2.6.8 and 6.1.1.4'
O O 0.0106 0.0060 'International Tables Vol C Tables 4.2.6.8 and 6.1.1.4'
S S 0.1246 0.1234 'International Tables Vol C Tables 4.2.6.8 and 6.1.1.4'
Cl Cl 0.1484 0.1585 'International Tables Vol C Tables 4.2.6.8 and 6.1.1.4'
Fe Fe 0.3463 0.8444 'International Tables Vol C Tables 4.2.6.8 and 6.1.1.4'

loop_
_geom_angle_atom_site_label_1
_geom_angle_atom_site_label_2
_geom_angle_atom_site_label_3
_geom_angle
_geom_angle_site_symmetry_1
_geom_angle_site_symmetry_3
_geom_angle_publ_flag
N2 Fe1 N1 83.13(6) . . ?
N2 Fe1 S1 154.54(4) . . ?
N1 Fe1 S1 92.13(4) . . ?
N2 Fe1 S2 89.72(4) . . ?
N1 Fe1 S2 151.55(4) . . ?
S1 Fe1 S2 82.599(19) . . ?
N2 Fe1 Cl3 99.66(4) . . ?
N1 Fe1 Cl3 102.78(4) . . ?
S1 Fe1 Cl3 105.776(19) . . ?
S2 Fe1 Cl3 105.56(2) . . ?
C1 S1 Fe1 107.67(6) . . ?
C20 S2 Fe1 107.95(6) . . ?
C7 N1 C8 118.33(13) . . ?
C7 N1 Fe1 128.19(11) . . ?
C8 N1 Fe1 111.89(11) . . ?
C14 N2 C13 118.14(14) . . ?
C14 N2 Fe1 125.22(11) . . ?
C13 N2 Fe1 112.86(11) . . ?
C27 N3 C21 111.71(15) . . ?
C27 N3 C25 111.47(14) . . ?
C21 N3 C25 105.63(13) . . ?
C27 N3 C23 106.05(13) . . ?
C21 N3 C23 111.28(14) . . ?
C25 N3 C23 110.80(14) . . ?
C31 N4 C29 108.00(14) . . ?
C31 N4 C35 110.81(15) . . ?
C29 N4 C35 110.30(13) . . ?
C31 N4 C33 110.44(14) . . ?
C29 N4 C33 110.23(15) . . ?
C35 N4 C33 107.09(13) . . ?
C2 C1 C6 118.54(16) . . ?
C2 C1 S1 114.47(13) . . ?
C6 C1 S1 126.95(13) . . ?
C3 C2 C1 122.09(17) . . ?
C3 C2 H2A 119.0 . . ?
C1 C2 H2A 119.0 . . ?
C2 C3 C4 119.60(17) . . ?
C2 C3 H3A 120.2 . . ?
C4 C3 H3A 120.2 . . ?
C5 C4 C3 119.00(18) . . ?
C5 C4 H4A 120.5 . . ?
C3 C4 H4A 120.5 . . ?
C4 C5 C6 122.62(18) . . ?
C4 C5 H5A 118.7 . . ?
C6 C5 H5A 118.7 . . ?
C5 C6 C1 118.03(16) . . ?
C5 C6 C7 114.90(15) . . ?
C1 C6 C7 126.89(16) . . ?
O1 C7 N1 122.80(15) . . ?
O1 C7 C6 117.40(15) . . ?
N1 C7 C6 119.76(14) . . ?
C9 C8 C13 118.97(15) . . ?
C9 C8 N1 125.78(16) . . ?
C13 C8 N1 114.99(14) . . ?
C10 C9 C8 120.13(17) . . ?
C10 C9 H9A 119.9 . . ?
C8 C9 H9A 119.9 . . ?
C11 C10 C9 120.45(16) . . ?
C11 C10 Cl1 121.35(14) . . ?
C9 C10 Cl1 118.19(14) . . ?
C10 C11 C12 120.28(16) . . ?
C10 C11 Cl2 121.11(13) . . ?
C12 C11 Cl2 118.61(14) . . ?
C11 C12 C13 119.88(17) . . ?
C11 C12 H12A 120.1 . . ?
C13 C12 H12A 120.1 . . ?
C12 C13 C8 120.25(15) . . ?
C12 C13 N2 123.68(16) . . ?
C8 C13 N2 115.80(14) . . ?
O2 C14 N2 122.86(15) . . ?
O2 C14 C15 118.96(16) . . ?
N2 C14 C15 117.99(15) . . ?
C20 C15 C16 118.58(16) . . ?
C20 C15 C14 125.73(16) . . ?
C16 C15 C14 114.90(16) . . ?
C17 C16 C15 122.08(18) . . ?
C17 C16 H16A 119.0 . . ?
C15 C16 H16A 119.0 . . ?
C16 C17 C18 118.85(19) . . ?
C16 C17 H17A 120.6 . . ?
C18 C17 H17A 120.6 . . ?
C19 C18 C17 120.41(18) . . ?
C19 C18 H18A 119.8 . . ?
C17 C18 H18A 119.8 . . ?
C18 C19 C20 121.31(18) . . ?
C18 C19 H19A 119.3 . . ?
C20 C19 H19A 119.3 . . ?
C15 C20 C19 118.53(17) . . ?
C15 C20 S2 126.11(13) . . ?
C19 C20 S2 115.30(14) . . ?
C22 C21 N3 115.07(16) . . ?
C22 C21 H21A 108.5 . . ?
N3 C21 H21A 108.5 . . ?
C22 C21 H21B 108.5 . . ?
N3 C21 H21B 108.5 . . ?
H21A C21 H21B 107.5 . . ?
C21 C22 H22A 109.5 . . ?
C21 C22 H22B 109.5 . . ?
H22A C22 H22B 109.5 . . ?
C21 C22 H22C 109.5 . . ?
H22A C22 H22C 109.5 . . ?
H22B C22 H22C 109.5 . . ?
C24 C23 N3 115.63(14) . . ?
C24 C23 H23A 108.4 . . ?
N3 C23 H23A 108.4 . . ?
C24 C23 H23B 108.4 . . ?
N3 C23 H23B 108.4 . . ?
H23A C23 H23B 107.4 . . ?
C23 C24 H24A 109.5 . . ?
C23 C24 H24B 109.5 . . ?
H24A C24 H24B 109.5 . . ?
C23 C24 H24C 109.5 . . ?
H24A C24 H24C 109.5 . . ?
H24B C24 H24C 109.5 . . ?
C26 C25 N3 115.82(15) . . ?
C26 C25 H25A 108.3 . . ?
N3 C25 H25A 108.3 . . ?
C26 C25 H25B 108.3 . . ?
N3 C25 H25B 108.3 . . ?
H25A C25 H25B 107.4 . . ?
C25 C26 H26A 109.5 . . ?
C25 C26 H26B 109.5 . . ?
H26A C26 H26B 109.5 . . ?
C25 C26 H26C 109.5 . . ?
H26A C26 H26C 109.5 . . ?
H26B C26 H26C 109.5 . . ?
N3 C27 C28 114.97(15) . . ?
N3 C27 H27A 108.5 . . ?
C28 C27 H27A 108.5 . . ?
N3 C27 H27B 108.5 . . ?
C28 C27 H27B 108.5 . . ?
H27A C27 H27B 107.5 . . ?
C27 C28 H28A 109.5 . . ?
C27 C28 H28B 109.5 . . ?
H28A C28 H28B 109.5 . . ?
C27 C28 H28C 109.5 . . ?
H28A C28 H28C 109.5 . . ?
H28B C28 H28C 109.5 . . ?
C30 C29 N4 114.93(15) . . ?
C30 C29 H29A 108.5 . . ?
N4 C29 H29A 108.5 . . ?
C30 C29 H29B 108.5 . . ?
N4 C29 H29B 108.5 . . ?
H29A C29 H29B 107.5 . . ?
C29 C30 H30A 109.5 . . ?
C29 C30 H30B 109.5 . . ?
H30A C30 H30B 109.5 . . ?
C29 C30 H30C 109.5 . . ?
H30A C30 H30C 109.5 . . ?
H30B C30 H30C 109.5 . . ?
N4 C31 C32 114.56(15) . . ?
N4 C31 H31A 108.6 . . ?
C32 C31 H31A 108.6 . . ?
N4 C31 H31B 108.6 . . ?
C32 C31 H31B 108.6 . . ?
H31A C31 H31B 107.6 . . ?
C31 C32 H32A 109.5 . . ?
C31 C32 H32B 109.5 . . ?
H32A C32 H32B 109.5 . . ?
C31 C32 H32C 109.5 . . ?
H32A C32 H32C 109.5 . . ?
H32B C32 H32C 109.5 . . ?
C34 C33 N4 114.84(15) . . ?
C34 C33 H33A 108.6 . . ?
N4 C33 H33A 108.6 . . ?
C34 C33 H33B 108.6 . . ?
N4 C33 H33B 108.6 . . ?
H33A C33 H33B 107.5 . . ?
C33 C34 H34A 109.5 . . ?
C33 C34 H34B 109.5 . . ?
H34A C34 H34B 109.5 . . ?
C33 C34 H34C 109.5 . . ?
H34A C34 H34C 109.5 . . ?
H34B C34 H34C 109.5 . . ?
C36 C35 N4 115.17(15) . . ?
C36 C35 H35A 108.5 . . ?
N4 C35 H35A 108.5 . . ?
C36 C35 H35B 108.5 . . ?
N4 C35 H35B 108.5 . . ?
H35A C35 H35B 107.5 . . ?
C35 C36 H36A 109.5 . . ?
C35 C36 H36B 109.5 . . ?
H36A C36 H36B 109.5 . . ?
C35 C36 H36C 109.5 . . ?
H36A C36 H36C 109.5 . . ?
H36B C36 H36C 109.5 . . ?
C38 C37 C39 120.5(3) . 3_566 ?
C38 C37 H37 119.7 . . ?
C39 C37 H37 119.7 3_566 . ?
C37 C38 C39 120.5(3) . . ?
C37 C38 H38 119.7 . . ?
C39 C38 H38 119.7 . . ?
C40 C39 C37 119.9(4) . 3_566 ?
C40 C39 C38 121.1(4) . . ?
C37 C39 C38 119.0(3) 3_566 . ?
C39 C40 H40A 109.5 . . ?
C39 C40 H40B 109.5 . . ?
H40A C40 H40B 109.5 . . ?
C39 C40 H40C 109.5 . . ?
H40A C40 H40C 109.5 . . ?
H40B C40 H40C 109.5 . . ?

loop_
_geom_bond_atom_site_label_1
_geom_bond_atom_site_label_2
_geom_bond_distance
_geom_bond_site_symmetry_2
_geom_bond_publ_flag
Fe1 N2 1.9484(14) . ?
Fe1 N1 1.9851(14) . ?
Fe1 S1 2.2175(5) . ?
Fe1 S2 2.2293(5) . ?
Fe1 Cl3 2.3453(5) . ?
Cl1 C10 1.7356(17) . ?
Cl2 C11 1.7371(17) . ?
S1 C1 1.7525(18) . ?
S2 C20 1.7518(19) . ?
O1 C7 1.2438(19) . ?
O2 C14 1.237(2) . ?
N1 C7 1.361(2) . ?
N1 C8 1.414(2) . ?
N2 C14 1.368(2) . ?
N2 C13 1.405(2) . ?
N3 C27 1.509(2) . ?
N3 C21 1.520(2) . ?
N3 C25 1.522(2) . ?
N3 C23 1.522(2) . ?
N4 C31 1.509(2) . ?
N4 C29 1.518(2) . ?
N4 C35 1.518(2) . ?
N4 C33 1.522(2) . ?
C1 C2 1.405(2) . ?
C1 C6 1.409(2) . ?
C2 C3 1.376(3) . ?
C2 H2A 0.9500 . ?
C3 C4 1.392(3) . ?
C3 H3A 0.9500 . ?
C4 C5 1.379(3) . ?
C4 H4A 0.9500 . ?
C5 C6 1.404(2) . ?
C5 H5A 0.9500 . ?
C6 C7 1.504(2) . ?
C8 C9 1.400(2) . ?
C8 C13 1.400(2) . ?
C9 C10 1.385(2) . ?
C9 H9A 0.9500 . ?
C10 C11 1.382(3) . ?
C11 C12 1.382(2) . ?
C12 C13 1.394(2) . ?
C12 H12A 0.9500 . ?
C14 C15 1.502(2) . ?
C15 C20 1.403(2) . ?
C15 C16 1.405(3) . ?
C16 C17 1.380(3) . ?
C16 H16A 0.9500 . ?
C17 C18 1.385(3) . ?
C17 H17A 0.9500 . ?
C18 C19 1.379(3) . ?
C18 H18A 0.9500 . ?
C19 C20 1.407(2) . ?
C19 H19A 0.9500 . ?
C21 C22 1.512(3) . ?
C21 H21A 0.9900 . ?
C21 H21B 0.9900 . ?
C22 H22A 0.9800 . ?
C22 H22B 0.9800 . ?
C22 H22C 0.9800 . ?
C23 C24 1.511(3) . ?
C23 H23A 0.9900 . ?
C23 H23B 0.9900 . ?
C24 H24A 0.9800 . ?
C24 H24B 0.9800 . ?
C24 H24C 0.9800 . ?
C25 C26 1.512(3) . ?
C25 H25A 0.9900 . ?
C25 H25B 0.9900 . ?
C26 H26A 0.9800 . ?
C26 H26B 0.9800 . ?
C26 H26C 0.9800 . ?
C27 C28 1.513(3) . ?
C27 H27A 0.9900 . ?
C27 H27B 0.9900 . ?
C28 H28A 0.9800 . ?
C28 H28B 0.9800 . ?
C28 H28C 0.9800 . ?
C29 C30 1.505(3) . ?
C29 H29A 0.9900 . ?
C29 H29B 0.9900 . ?
C30 H30A 0.9800 . ?
C30 H30B 0.9800 . ?
C30 H30C 0.9800 . ?
C31 C32 1.515(3) . ?
C31 H31A 0.9900 . ?
C31 H31B 0.9900 . ?
C32 H32A 0.9800 . ?
C32 H32B 0.9800 . ?
C32 H32C 0.9800 . ?
C33 C34 1.514(3) . ?
C33 H33A 0.9900 . ?
C33 H33B 0.9900 . ?
C34 H34A 0.9800 . ?
C34 H34B 0.9800 . ?
C34 H34C 0.9800 . ?
C35 C36 1.516(3) . ?
C35 H35A 0.9900 . ?
C35 H35B 0.9900 . ?
C36 H36A 0.9800 . ?
C36 H36B 0.9800 . ?
C36 H36C 0.9800 . ?
C37 C38 1.352(4) . ?
C37 C39 1.385(4) 3_566 ?
C37 H37 0.9500 . ?
C38 C39 1.388(4) . ?
C38 H38 0.9500 . ?
C39 C40 1.321(6) . ?
C39 C37 1.385(4) 3_566 ?
C40 H40A 0.9800 . ?
C40 H40B 0.9800 . ?
C40 H40C 0.9800 . ?

loop_
_geom_torsion_atom_site_label_1
_geom_torsion_atom_site_label_2
_geom_torsion_atom_site_label_3
_geom_torsion_atom_site_label_4
_geom_torsion
_geom_torsion_site_symmetry_1
_geom_torsion_site_symmetry_2
_geom_torsion_site_symmetry_3
_geom_torsion_site_symmetry_4
_geom_torsion_publ_flag
N2 Fe1 S1 C1 -111.90(11) . . . . ?
N1 Fe1 S1 C1 -33.44(7) . . . . ?
S2 Fe1 S1 C1 174.62(6) . . . . ?
Cl3 Fe1 S1 C1 70.47(6) . . . . ?
N2 Fe1 S2 C20 33.69(7) . . . . ?
N1 Fe1 S2 C20 108.62(11) . . . . ?
S1 Fe1 S2 C20 -170.65(6) . . . . ?
Cl3 Fe1 S2 C20 -66.26(6) . . . . ?
N2 Fe1 N1 C7 -155.83(14) . . . . ?
S1 Fe1 N1 C7 49.26(14) . . . . ?
S2 Fe1 N1 C7 127.62(12) . . . . ?
Cl3 Fe1 N1 C7 -57.44(14) . . . . ?
N2 Fe1 N1 C8 9.30(10) . . . . ?
S1 Fe1 N1 C8 -145.60(10) . . . . ?
S2 Fe1 N1 C8 -67.25(14) . . . . ?
Cl3 Fe1 N1 C8 107.69(10) . . . . ?
N1 Fe1 N2 C14 147.08(14) . . . . ?
S1 Fe1 N2 C14 -132.46(12) . . . . ?
S2 Fe1 N2 C14 -60.52(13) . . . . ?
Cl3 Fe1 N2 C14 45.22(13) . . . . ?
N1 Fe1 N2 C13 -10.42(11) . . . . ?
S1 Fe1 N2 C13 70.04(15) . . . . ?
S2 Fe1 N2 C13 141.98(10) . . . . ?
Cl3 Fe1 N2 C13 -112.28(10) . . . . ?
Fe1 S1 C1 C2 -162.25(11) . . . . ?
Fe1 S1 C1 C6 15.24(16) . . . . ?
C6 C1 C2 C3 -3.0(3) . . . . ?
S1 C1 C2 C3 174.74(14) . . . . ?
C1 C2 C3 C4 0.0(3) . . . . ?
C2 C3 C4 C5 2.5(3) . . . . ?
C3 C4 C5 C6 -1.9(3) . . . . ?
C4 C5 C6 C1 -1.1(3) . . . . ?
C4 C5 C6 C7 174.49(16) . . . . ?
C2 C1 C6 C5 3.4(2) . . . . ?
S1 C1 C6 C5 -173.95(13) . . . . ?
C2 C1 C6 C7 -171.54(16) . . . . ?
S1 C1 C6 C7 11.1(3) . . . . ?
C8 N1 C7 O1 -15.2(2) . . . . ?
Fe1 N1 C7 O1 149.08(13) . . . . ?
C8 N1 C7 C6 162.47(14) . . . . ?
Fe1 N1 C7 C6 -33.2(2) . . . . ?
C5 C6 C7 O1 -3.3(2) . . . . ?
C1 C6 C7 O1 171.83(16) . . . . ?
C5 C6 C7 N1 178.89(15) . . . . ?
C1 C6 C7 N1 -6.0(3) . . . . ?
C7 N1 C8 C9 -25.7(2) . . . . ?
Fe1 N1 C8 C9 167.55(13) . . . . ?
C7 N1 C8 C13 160.22(14) . . . . ?
Fe1 N1 C8 C13 -6.53(17) . . . . ?
C13 C8 C9 C10 2.0(2) . . . . ?
N1 C8 C9 C10 -171.87(15) . . . . ?
C8 C9 C10 C11 -0.2(3) . . . . ?
C8 C9 C10 Cl1 179.58(12) . . . . ?
C9 C10 C11 C12 -1.2(3) . . . . ?
Cl1 C10 C11 C12 178.95(13) . . . . ?
C9 C10 C11 Cl2 178.63(13) . . . . ?
Cl1 C10 C11 Cl2 -1.2(2) . . . . ?
C10 C11 C12 C13 0.9(3) . . . . ?
Cl2 C11 C12 C13 -178.96(13) . . . . ?
C11 C12 C13 C8 0.9(2) . . . . ?
C11 C12 C13 N2 174.63(15) . . . . ?
C9 C8 C13 C12 -2.3(2) . . . . ?
N1 C8 C13 C12 172.19(14) . . . . ?
C9 C8 C13 N2 -176.54(14) . . . . ?
N1 C8 C13 N2 -2.0(2) . . . . ?
C14 N2 C13 C12 36.6(2) . . . . ?
Fe1 N2 C13 C12 -164.19(13) . . . . ?
C14 N2 C13 C8 -149.44(15) . . . . ?
Fe1 N2 C13 C8 9.80(17) . . . . ?
C13 N2 C14 O2 19.2(2) . . . . ?
Fe1 N2 C14 O2 -137.22(14) . . . . ?
C13 N2 C14 C15 -155.65(14) . . . . ?
Fe1 N2 C14 C15 47.9(2) . . . . ?
O2 C14 C15 C20 -172.65(17) . . . . ?
N2 C14 C15 C20 2.4(2) . . . . ?
O2 C14 C15 C16 -3.0(2) . . . . ?
N2 C14 C15 C16 172.07(15) . . . . ?
C20 C15 C16 C17 3.2(3) . . . . ?
C14 C15 C16 C17 -167.21(17) . . . . ?
C15 C16 C17 C18 1.2(3) . . . . ?
C16 C17 C18 C19 -3.5(3) . . . . ?
C17 C18 C19 C20 1.3(3) . . . . ?
C16 C15 C20 C19 -5.3(2) . . . . ?
C14 C15 C20 C19 164.04(16) . . . . ?
C16 C15 C20 S2 171.71(13) . . . . ?
C14 C15 C20 S2 -19.0(2) . . . . ?
C18 C19 C20 C15 3.1(3) . . . . ?
C18 C19 C20 S2 -174.18(15) . . . . ?
Fe1 S2 C20 C15 -7.15(16) . . . . ?
Fe1 S2 C20 C19 169.91(11) . . . . ?
C27 N3 C21 C22 58.0(2) . . . . ?
C25 N3 C21 C22 179.41(17) . . . . ?
C23 N3 C21 C22 -60.3(2) . . . . ?
C27 N3 C23 C24 -172.36(17) . . . . ?
C21 N3 C23 C24 -50.7(2) . . . . ?
C25 N3 C23 C24 66.5(2) . . . . ?
C27 N3 C25 C26 -54.4(2) . . . . ?
C21 N3 C25 C26 -175.94(16) . . . . ?
C23 N3 C25 C26 63.44(19) . . . . ?
C21 N3 C27 C28 58.6(2) . . . . ?
C25 N3 C27 C28 -59.3(2) . . . . ?
C23 N3 C27 C28 179.98(16) . . . . ?
C31 N4 C29 C30 176.17(17) . . . . ?
C35 N4 C29 C30 54.9(2) . . . . ?
C33 N4 C29 C30 -63.1(2) . . . . ?
C29 N4 C31 C32 174.77(17) . . . . ?
C35 N4 C31 C32 -64.3(2) . . . . ?
C33 N4 C31 C32 54.2(2) . . . . ?
C31 N4 C33 C34 55.1(2) . . . . ?
C29 N4 C33 C34 -64.1(2) . . . . ?
C35 N4 C33 C34 175.85(16) . . . . ?
C31 N4 C35 C36 -64.0(2) . . . . ?
C29 N4 C35 C36 55.5(2) . . . . ?
C33 N4 C35 C36 175.46(16) . . . . ?
C39 C37 C38 C39 0.1(4) 3_566 . . . ?
C37 C38 C39 C40 -177.5(4) . . . . ?
C37 C38 C39 C37 -0.1(4) . . . 3_566 ?
